data_4500714
loop_
_publ_author_name
'Wang, Xinjiao'
'Vogel, Carola S.'
'Heinemann, Frank W.'
'Wasserscheid, Peter'
'Meyer, Karsten'

_publ_section_title
;
 Solid-State Structures of Double-Long-Chain Imidazolium Ionic Liquids:
 Influence of Anion Shape on Cation Geometry and Crystal Packing
;
_journal_issue 5
_journal_name_full 'Crystal Growth &amp; Design'
_journal_page_first 1974
_journal_paper_doi 10.1021/cg200169u
_journal_volume 11
_journal_year 2011
_chemical_formula_moiety 'C27 H53 N2, C4 N3'
_chemical_formula_sum 'C31 H53 N5'
_chemical_formula_weight 495.78
_chemical_name_systematic
; 
 ? 
;
_space_group_IT_number 2
_symmetry_cell_setting triclinic
_symmetry_space_group_name_Hall '-P 1'
_symmetry_space_group_name_H-M 'P -1'
_atom_sites_solution_hydrogens geom
_atom_sites_solution_primary direct
_atom_sites_solution_secondary difmap
_audit_creation_method SHELXL-97
_cell_angle_alpha 77.4230(10)
_cell_angle_beta 87.537(2)
_cell_angle_gamma 88.5580(10)
_cell_formula_units_Z 2
_cell_length_a 7.4686(5)
_cell_length_b 10.0510(7)
_cell_length_c 21.4603(14)
_cell_measurement_reflns_used 9904
_cell_measurement_temperature 150(2)
_cell_measurement_theta_max 28.74
_cell_measurement_theta_min 2.48
_cell_volume 1570.64(18)
_computing_cell_refinement 'Bruker SAINT'
_computing_data_collection 'Bruker APEX2'
_computing_data_reduction 'Bruker SAINT'
_computing_molecular_graphics 'SHELXTL 6.12 (Bruker AXS, 2002)'
_computing_publication_material 'SHELXTL 6.12 (Bruker AXS, 2002)'
_computing_structure_refinement 'SHELXTL 6.12 (Bruker AXS, 2002)'
_computing_structure_solution 'SHELXTL 6.12 (Bruker AXS, 2002)'
_diffrn_ambient_temperature 150(2)
_diffrn_detector_area_resol_mean 83.33
_diffrn_measured_fraction_theta_full 0.995
_diffrn_measured_fraction_theta_max 0.995
_diffrn_measurement_device_type 'Bruker Kappa APEX II'
_diffrn_measurement_method '\f and \w scans'
_diffrn_radiation_monochromator 'Quazar focussing montel optics'
_diffrn_radiation_source 'ImuS micro-focus tube'
_diffrn_radiation_type MoK\a
_diffrn_radiation_wavelength 0.71073
_diffrn_reflns_av_R_equivalents 0.0233
_diffrn_reflns_av_sigmaI/netI 0.0209
_diffrn_reflns_limit_h_max 9
_diffrn_reflns_limit_h_min -5
_diffrn_reflns_limit_k_max 12
_diffrn_reflns_limit_k_min -12
_diffrn_reflns_limit_l_max 25
_diffrn_reflns_limit_l_min -27
_diffrn_reflns_number 26685
_diffrn_reflns_theta_full 27.10
_diffrn_reflns_theta_max 27.10
_diffrn_reflns_theta_min 2.08
_exptl_absorpt_coefficient_mu 0.062
_exptl_absorpt_correction_T_max 0.746
_exptl_absorpt_correction_T_min 0.670
_exptl_absorpt_correction_type multi-scan
_exptl_absorpt_process_details 'SADABS, Bruker-AXS, 2008'
_exptl_crystal_colour colorless
_exptl_crystal_density_diffrn 1.048
_exptl_crystal_density_method 'not measured'
_exptl_crystal_description block
_exptl_crystal_F_000 548
_exptl_crystal_size_max 0.28
_exptl_crystal_size_mid 0.26
_exptl_crystal_size_min 0.24
_refine_diff_density_max 0.258
_refine_diff_density_min -0.151
_refine_diff_density_rms 0.030
_refine_ls_extinction_method none
_refine_ls_goodness_of_fit_ref 1.063
_refine_ls_hydrogen_treatment constr
_refine_ls_matrix_type full
_refine_ls_number_parameters 327
_refine_ls_number_reflns 6901
_refine_ls_number_restraints 0
_refine_ls_restrained_S_all 1.063
_refine_ls_R_factor_all 0.0503
_refine_ls_R_factor_gt 0.0405
_refine_ls_shift/su_max 0.001
_refine_ls_shift/su_mean 0.000
_refine_ls_structure_factor_coef Fsqd
_refine_ls_weighting_details 'calc w=1/[\s^2^(Fo^2^)+(0.0560P)^2^+0.3011P] where P=(Fo^2^+2Fc^2^)/3'
_refine_ls_weighting_scheme calc
_refine_ls_wR_factor_gt 0.1138
_refine_ls_wR_factor_ref 0.1212
_reflns_number_gt 5688
_reflns_number_total 6901
_reflns_threshold_expression >2sigma(I)
_cod_data_source_file cg200169u_si_005.cif
_cod_data_source_block xw1001
_cod_original_sg_symbol_Hall -P1
_cod_original_sg_symbol_H-M P-1
_cod_database_code 4500714

loop_
_symmetry_equiv_pos_as_xyz
'x, y, z'
'-x, -y, -z'

loop_
_atom_site_label
_atom_site_type_symbol
_atom_site_fract_x
_atom_site_fract_y
_atom_site_fract_z
_atom_site_U_iso_or_equiv
_atom_site_adp_type
_atom_site_occupancy
_atom_site_symmetry_multiplicity
_atom_site_calc_flag
_atom_site_refinement_flags
N1 N 0.83811(12) 0.06162(9) 0.09367(4) 0.0297(2) Uani 1 1 d .
N2 N 0.76338(12) 0.27237(9) 0.08866(4) 0.0302(2) Uani 1 1 d .
C1 C 0.70225(14) 0.14575(11) 0.10074(5) 0.0296(2) Uani 1 1 d .
H1A H 0.5819 0.1199 0.1124 0.036 Uiso 1 1 calc R
C2 C 0.94406(15) 0.26845(13) 0.07327(5) 0.0353(3) Uani 1 1 d .
H2A H 1.0212 0.3444 0.0623 0.042 Uiso 1 1 calc R
C3 C 0.99106(15) 0.13708(12) 0.07664(5) 0.0346(3) Uani 1 1 d .
H3A H 1.1076 0.1028 0.0688 0.042 Uiso 1 1 calc R
C4 C 0.83085(16) -0.08819(12) 0.10810(6) 0.0362(3) Uani 1 1 d .
H4A H 0.9078 -0.1237 0.0765 0.043 Uiso 1 1 calc R
H4B H 0.7064 -0.1164 0.1044 0.043 Uiso 1 1 calc R
C5 C 0.89339(16) -0.14927(12) 0.17501(6) 0.0357(3) Uani 1 1 d .
H5A H 1.0192 -0.1230 0.1778 0.043 Uiso 1 1 calc R
H5B H 0.8909 -0.2499 0.1821 0.043 Uiso 1 1 calc R
C6 C 0.78068(15) -0.10470(12) 0.22795(5) 0.0344(3) Uani 1 1 d .
H6A H 0.7784 -0.0039 0.2200 0.041 Uiso 1 1 calc R
H6B H 0.6560 -0.1351 0.2268 0.041 Uiso 1 1 calc R
C7 C 0.85187(15) -0.16213(12) 0.29382(5) 0.0347(3) Uani 1 1 d .
H7A H 0.9810 -0.1415 0.2931 0.042 Uiso 1 1 calc R
H7B H 0.8405 -0.2625 0.3036 0.042 Uiso 1 1 calc R
C8 C 0.75589(15) -0.10632(12) 0.34691(5) 0.0340(2) Uani 1 1 d .
H8A H 0.6276 -0.1300 0.3489 0.041 Uiso 1 1 calc R
H8B H 0.7634 -0.0057 0.3365 0.041 Uiso 1 1 calc R
C9 C 0.83343(15) -0.16108(12) 0.41214(5) 0.0345(3) Uani 1 1 d .
H9A H 0.8226 -0.2615 0.4228 0.041 Uiso 1 1 calc R
H9B H 0.9627 -0.1401 0.4096 0.041 Uiso 1 1 calc R
C10 C 0.74401(15) -0.10387(12) 0.46579(6) 0.0347(3) Uani 1 1 d .
H10A H 0.6149 -0.1253 0.4687 0.042 Uiso 1 1 calc R
H10B H 0.7546 -0.0034 0.4553 0.042 Uiso 1 1 calc R
C11 C 0.82433(16) -0.15983(12) 0.53038(6) 0.0349(3) Uani 1 1 d .
H11A H 0.8142 -0.2603 0.5406 0.042 Uiso 1 1 calc R
H11B H 0.9535 -0.1383 0.5273 0.042 Uiso 1 1 calc R
C12 C 0.73658(16) -0.10421(12) 0.58491(6) 0.0358(3) Uani 1 1 d .
H12A H 0.7468 -0.0037 0.5748 0.043 Uiso 1 1 calc R
H12B H 0.6075 -0.1258 0.5882 0.043 Uiso 1 1 calc R
C13 C 0.81854(16) -0.16123(12) 0.64904(6) 0.0361(3) Uani 1 1 d .
H13A H 0.9475 -0.1390 0.6457 0.043 Uiso 1 1 calc R
H13B H 0.8094 -0.2618 0.6587 0.043 Uiso 1 1 calc R
C14 C 0.73140(18) -0.10775(14) 0.70425(6) 0.0427(3) Uani 1 1 d .
H14A H 0.7401 -0.0072 0.6947 0.051 Uiso 1 1 calc R
H14B H 0.6026 -0.1305 0.7080 0.051 Uiso 1 1 calc R
C15 C 0.8158(2) -0.16546(17) 0.76780(7) 0.0533(4) Uani 1 1 d .
H15A H 0.7563 -0.1252 0.8011 0.080 Uiso 1 1 calc R
H15B H 0.9435 -0.1438 0.7645 0.080 Uiso 1 1 calc R
H15C H 0.8019 -0.2646 0.7788 0.080 Uiso 1 1 calc R
C16 C 0.65830(17) 0.39617(12) 0.09279(5) 0.0371(3) Uani 1 1 d .
H16A H 0.5295 0.3738 0.0989 0.045 Uiso 1 1 calc R
H16B H 0.6745 0.4648 0.0523 0.045 Uiso 1 1 calc R
C17 C 0.71608(17) 0.45598(12) 0.14800(5) 0.0359(3) Uani 1 1 d .
H17A H 0.8464 0.4731 0.1428 0.043 Uiso 1 1 calc R
H17B H 0.6538 0.5449 0.1459 0.043 Uiso 1 1 calc R
C18 C 0.67726(15) 0.36527(12) 0.21362(5) 0.0319(2) Uani 1 1 d .
H18A H 0.7347 0.2747 0.2154 0.038 Uiso 1 1 calc R
H18B H 0.5463 0.3521 0.2201 0.038 Uiso 1 1 calc R
C19 C 0.74562(15) 0.42561(12) 0.26726(5) 0.0329(2) Uani 1 1 d .
H19A H 0.8783 0.4250 0.2645 0.040 Uiso 1 1 calc R
H19B H 0.7043 0.5218 0.2609 0.040 Uiso 1 1 calc R
C20 C 0.68403(15) 0.34994(11) 0.33385(5) 0.0319(2) Uani 1 1 d .
H20A H 0.7245 0.2536 0.3401 0.038 Uiso 1 1 calc R
H20B H 0.5514 0.3513 0.3369 0.038 Uiso 1 1 calc R
C21 C 0.75441(15) 0.41035(12) 0.38712(5) 0.0319(2) Uani 1 1 d .
H21A H 0.8867 0.4010 0.3866 0.038 Uiso 1 1 calc R
H21B H 0.7238 0.5089 0.3785 0.038 Uiso 1 1 calc R
C22 C 0.67974(15) 0.34358(11) 0.45337(5) 0.0305(2) Uani 1 1 d .
H22A H 0.5474 0.3521 0.4538 0.037 Uiso 1 1 calc R
H22B H 0.7114 0.2452 0.4622 0.037 Uiso 1 1 calc R
C23 C 0.74879(15) 0.40506(11) 0.50640(5) 0.0308(2) Uani 1 1 d .
H23A H 0.7203 0.5040 0.4969 0.037 Uiso 1 1 calc R
H23B H 0.8809 0.3941 0.5068 0.037 Uiso 1 1 calc R
C24 C 0.67018(15) 0.34105(11) 0.57249(5) 0.0300(2) Uani 1 1 d .
H24A H 0.5380 0.3512 0.5720 0.036 Uiso 1 1 calc R
H24B H 0.6996 0.2423 0.5821 0.036 Uiso 1 1 calc R
C25 C 0.73747(15) 0.40282(11) 0.62561(5) 0.0309(2) Uani 1 1 d .
H25A H 0.7091 0.5018 0.6159 0.037 Uiso 1 1 calc R
H25B H 0.8695 0.3918 0.6265 0.037 Uiso 1 1 calc R
C26 C 0.65725(16) 0.33945(12) 0.69147(5) 0.0343(2) Uani 1 1 d .
H26A H 0.5250 0.3482 0.6904 0.041 Uiso 1 1 calc R
H26B H 0.6886 0.2410 0.7019 0.041 Uiso 1 1 calc R
C27 C 0.72186(19) 0.40473(14) 0.74376(6) 0.0433(3) Uani 1 1 d .
H27A H 0.6635 0.3617 0.7847 0.065 Uiso 1 1 calc R
H27B H 0.6917 0.5023 0.7338 0.065 Uiso 1 1 calc R
H27C H 0.8521 0.3923 0.7466 0.065 Uiso 1 1 calc R
N3 N 0.8433(2) 0.45161(16) 0.91230(7) 0.0754(5) Uani 1 1 d .
N4 N 0.35091(15) 0.26647(13) 1.01019(5) 0.0510(3) Uani 1 1 d .
N5 N 0.64868(16) 0.05949(13) 0.87670(8) 0.0689(4) Uani 1 1 d .
C28 C 0.62159(15) 0.25715(12) 0.93390(5) 0.0335(2) Uani 1 1 d .
C29 C 0.74451(17) 0.36400(14) 0.92160(6) 0.0429(3) Uani 1 1 d .
C30 C 0.47267(15) 0.26207(12) 0.97583(5) 0.0355(3) Uani 1 1 d .
C31 C 0.63979(15) 0.14924(12) 0.90254(7) 0.0415(3) Uani 1 1 d .

loop_
_atom_site_aniso_label
_atom_site_aniso_U_11
_atom_site_aniso_U_22
_atom_site_aniso_U_33
_atom_site_aniso_U_23
_atom_site_aniso_U_13
_atom_site_aniso_U_12
N1 0.0301(4) 0.0347(5) 0.0241(4) -0.0055(4) 0.0006(3) -0.0059(4)
N2 0.0346(5) 0.0338(5) 0.0220(4) -0.0050(4) -0.0009(3) -0.0067(4)
C1 0.0301(5) 0.0353(6) 0.0232(5) -0.0053(4) 0.0007(4) -0.0065(4)
C2 0.0349(6) 0.0428(7) 0.0276(5) -0.0053(5) 0.0011(4) -0.0138(5)
C3 0.0297(5) 0.0451(7) 0.0286(5) -0.0068(5) 0.0022(4) -0.0087(5)
C4 0.0379(6) 0.0344(6) 0.0377(6) -0.0109(5) 0.0017(5) -0.0045(5)
C5 0.0333(6) 0.0318(6) 0.0399(6) -0.0040(5) 0.0027(5) -0.0005(4)
C6 0.0306(5) 0.0356(6) 0.0337(6) -0.0006(5) 0.0012(4) -0.0014(4)
C7 0.0341(6) 0.0308(6) 0.0360(6) -0.0004(5) -0.0005(5) -0.0011(4)
C8 0.0332(6) 0.0306(6) 0.0358(6) -0.0013(5) -0.0028(4) -0.0010(4)
C9 0.0347(6) 0.0298(6) 0.0362(6) -0.0009(5) -0.0032(5) -0.0009(4)
C10 0.0347(6) 0.0296(6) 0.0388(6) -0.0046(5) -0.0054(5) 0.0001(4)
C11 0.0367(6) 0.0298(6) 0.0371(6) -0.0047(5) -0.0043(5) 0.0004(4)
C12 0.0366(6) 0.0300(6) 0.0415(6) -0.0088(5) -0.0061(5) 0.0015(5)
C13 0.0377(6) 0.0330(6) 0.0386(6) -0.0093(5) -0.0057(5) 0.0000(5)
C14 0.0437(7) 0.0414(7) 0.0470(7) -0.0180(6) -0.0057(5) 0.0017(5)
C15 0.0575(8) 0.0642(9) 0.0439(7) -0.0229(7) -0.0084(6) 0.0005(7)
C16 0.0479(7) 0.0346(6) 0.0281(6) -0.0046(5) -0.0050(5) -0.0004(5)
C17 0.0455(7) 0.0322(6) 0.0303(6) -0.0073(5) -0.0008(5) -0.0045(5)
C18 0.0354(6) 0.0328(6) 0.0285(5) -0.0090(4) 0.0008(4) -0.0029(4)
C19 0.0355(6) 0.0357(6) 0.0293(5) -0.0108(5) 0.0009(4) -0.0037(4)
C20 0.0355(6) 0.0314(6) 0.0299(5) -0.0094(4) -0.0011(4) -0.0006(4)
C21 0.0353(6) 0.0326(6) 0.0286(5) -0.0086(4) -0.0009(4) -0.0016(4)
C22 0.0338(5) 0.0286(5) 0.0295(5) -0.0073(4) -0.0021(4) -0.0001(4)
C23 0.0344(6) 0.0301(6) 0.0283(5) -0.0069(4) -0.0018(4) -0.0008(4)
C24 0.0334(5) 0.0279(5) 0.0288(5) -0.0060(4) -0.0020(4) -0.0005(4)
C25 0.0353(6) 0.0288(6) 0.0287(5) -0.0062(4) -0.0025(4) -0.0001(4)
C26 0.0395(6) 0.0333(6) 0.0293(6) -0.0051(4) -0.0015(5) 0.0017(5)
C27 0.0533(7) 0.0466(7) 0.0309(6) -0.0101(5) -0.0067(5) 0.0052(6)
N3 0.0781(10) 0.0801(10) 0.0765(9) -0.0362(8) 0.0298(8) -0.0521(8)
N4 0.0435(6) 0.0672(8) 0.0435(6) -0.0142(5) 0.0076(5) -0.0192(5)
N5 0.0422(7) 0.0448(7) 0.1257(13) -0.0365(8) 0.0269(7) -0.0085(5)
C28 0.0296(5) 0.0354(6) 0.0335(6) -0.0020(5) -0.0013(4) -0.0082(4)
C29 0.0442(7) 0.0516(8) 0.0348(6) -0.0130(5) 0.0066(5) -0.0177(6)
C30 0.0344(6) 0.0405(6) 0.0298(6) -0.0023(5) -0.0044(5) -0.0110(5)
C31 0.0244(5) 0.0329(6) 0.0642(8) -0.0050(6) 0.0060(5) -0.0022(4)

loop_
_atom_type_symbol
_atom_type_description
_atom_type_scat_dispersion_real
_atom_type_scat_dispersion_imag
_atom_type_scat_source
C C 0.0033 0.0016 'International Tables Vol C Tables 4.2.6.8 and 6.1.1.4'
H H 0.0000 0.0000 'International Tables Vol C Tables 4.2.6.8 and 6.1.1.4'
N N 0.0061 0.0033 'International Tables Vol C Tables 4.2.6.8 and 6.1.1.4'

loop_
_geom_angle_atom_site_label_1
_geom_angle_atom_site_label_2
_geom_angle_atom_site_label_3
_geom_angle
C1 N1 C3 108.68(9)
C1 N1 C4 125.66(9)
C3 N1 C4 125.37(10)
C1 N2 C2 108.57(10)
C1 N2 C16 126.20(10)
C2 N2 C16 125.21(10)
N1 C1 N2 108.44(9)
N1 C1 H1A 125.8
N2 C1 H1A 125.8
C3 C2 N2 107.28(10)
C3 C2 H2A 126.4
N2 C2 H2A 126.4
C2 C3 N1 107.03(10)
C2 C3 H3A 126.5
N1 C3 H3A 126.5
N1 C4 C5 111.42(9)
N1 C4 H4A 109.3
C5 C4 H4A 109.3
N1 C4 H4B 109.3
C5 C4 H4B 109.3
H4A C4 H4B 108.0
C4 C5 C6 113.93(9)
C4 C5 H5A 108.8
C6 C5 H5A 108.8
C4 C5 H5B 108.8
C6 C5 H5B 108.8
H5A C5 H5B 107.7
C7 C6 C5 112.57(9)
C7 C6 H6A 109.1
C5 C6 H6A 109.1
C7 C6 H6B 109.1
C5 C6 H6B 109.1
H6A C6 H6B 107.8
C6 C7 C8 113.88(9)
C6 C7 H7A 108.8
C8 C7 H7A 108.8
C6 C7 H7B 108.8
C8 C7 H7B 108.8
H7A C7 H7B 107.7
C7 C8 C9 113.11(9)
C7 C8 H8A 109.0
C9 C8 H8A 109.0
C7 C8 H8B 109.0
C9 C8 H8B 109.0
H8A C8 H8B 107.8
C10 C9 C8 114.33(10)
C10 C9 H9A 108.7
C8 C9 H9A 108.7
C10 C9 H9B 108.7
C8 C9 H9B 108.7
H9A C9 H9B 107.6
C9 C10 C11 113.28(9)
C9 C10 H10A 108.9
C11 C10 H10A 108.9
C9 C10 H10B 108.9
C11 C10 H10B 108.9
H10A C10 H10B 107.7
C12 C11 C10 114.22(10)
C12 C11 H11A 108.7
C10 C11 H11A 108.7
C12 C11 H11B 108.7
C10 C11 H11B 108.7
H11A C11 H11B 107.6
C13 C12 C11 113.48(9)
C13 C12 H12A 108.9
C11 C12 H12A 108.9
C13 C12 H12B 108.9
C11 C12 H12B 108.9
H12A C12 H12B 107.7
C12 C13 C14 114.23(10)
C12 C13 H13A 108.7
C14 C13 H13A 108.7
C12 C13 H13B 108.7
C14 C13 H13B 108.7
H13A C13 H13B 107.6
C15 C14 C13 113.40(11)
C15 C14 H14A 108.9
C13 C14 H14A 108.9
C15 C14 H14B 108.9
C13 C14 H14B 108.9
H14A C14 H14B 107.7
C14 C15 H15A 109.5
C14 C15 H15B 109.5
H15A C15 H15B 109.5
C14 C15 H15C 109.5
H15A C15 H15C 109.5
H15B C15 H15C 109.5
N2 C16 C17 111.20(10)
N2 C16 H16A 109.4
C17 C16 H16A 109.4
N2 C16 H16B 109.4
C17 C16 H16B 109.4
H16A C16 H16B 108.0
C18 C17 C16 113.96(10)
C18 C17 H17A 108.8
C16 C17 H17A 108.8
C18 C17 H17B 108.8
C16 C17 H17B 108.8
H17A C17 H17B 107.7
C17 C18 C19 112.23(9)
C17 C18 H18A 109.2
C19 C18 H18A 109.2
C17 C18 H18B 109.2
C19 C18 H18B 109.2
H18A C18 H18B 107.9
C20 C19 C18 113.85(9)
C20 C19 H19A 108.8
C18 C19 H19A 108.8
C20 C19 H19B 108.8
C18 C19 H19B 108.8
H19A C19 H19B 107.7
C19 C20 C21 113.42(9)
C19 C20 H20A 108.9
C21 C20 H20A 108.9
C19 C20 H20B 108.9
C21 C20 H20B 108.9
H20A C20 H20B 107.7
C22 C21 C20 113.71(9)
C22 C21 H21A 108.8
C20 C21 H21A 108.8
C22 C21 H21B 108.8
C20 C21 H21B 108.8
H21A C21 H21B 107.7
C23 C22 C21 113.60(9)
C23 C22 H22A 108.8
C21 C22 H22A 108.8
C23 C22 H22B 108.8
C21 C22 H22B 108.8
H22A C22 H22B 107.7
C22 C23 C24 113.67(9)
C22 C23 H23A 108.8
C24 C23 H23A 108.8
C22 C23 H23B 108.8
C24 C23 H23B 108.8
H23A C23 H23B 107.7
C25 C24 C23 113.93(9)
C25 C24 H24A 108.8
C23 C24 H24A 108.8
C25 C24 H24B 108.8
C23 C24 H24B 108.8
H24A C24 H24B 107.7
C24 C25 C26 113.74(9)
C24 C25 H25A 108.8
C26 C25 H25A 108.8
C24 C25 H25B 108.8
C26 C25 H25B 108.8
H25A C25 H25B 107.7
C27 C26 C25 113.13(10)
C27 C26 H26A 109.0
C25 C26 H26A 109.0
C27 C26 H26B 109.0
C25 C26 H26B 109.0
H26A C26 H26B 107.8
C26 C27 H27A 109.5
C26 C27 H27B 109.5
H27A C27 H27B 109.5
C26 C27 H27C 109.5
H27A C27 H27C 109.5
H27B C27 H27C 109.5
C31 C28 C29 120.90(11)
C31 C28 C30 119.31(10)
C29 C28 C30 119.70(11)
N3 C29 C28 179.01(15)
N4 C30 C28 179.79(14)
N5 C31 C28 177.71(13)

loop_
_geom_bond_atom_site_label_1
_geom_bond_atom_site_label_2
_geom_bond_distance
N1 C1 1.3293(14)
N1 C3 1.3787(14)
N1 C4 1.4716(15)
N2 C1 1.3306(14)
N2 C2 1.3771(14)
N2 C16 1.4714(15)
C1 H1A 0.9500
C2 C3 1.3451(17)
C2 H2A 0.9500
C3 H3A 0.9500
C4 C5 1.5218(16)
C4 H4A 0.9900
C4 H4B 0.9900
C5 C6 1.5233(16)
C5 H5A 0.9900
C5 H5B 0.9900
C6 C7 1.5193(16)
C6 H6A 0.9900
C6 H6B 0.9900
C7 C8 1.5213(16)
C7 H7A 0.9900
C7 H7B 0.9900
C8 C9 1.5219(16)
C8 H8A 0.9900
C8 H8B 0.9900
C9 C10 1.5183(17)
C9 H9A 0.9900
C9 H9B 0.9900
C10 C11 1.5207(16)
C10 H10A 0.9900
C10 H10B 0.9900
C11 C12 1.5205(16)
C11 H11A 0.9900
C11 H11B 0.9900
C12 C13 1.5193(16)
C12 H12A 0.9900
C12 H12B 0.9900
C13 C14 1.5198(17)
C13 H13A 0.9900
C13 H13B 0.9900
C14 C15 1.5180(19)
C14 H14A 0.9900
C14 H14B 0.9900
C15 H15A 0.9800
C15 H15B 0.9800
C15 H15C 0.9800
C16 C17 1.5227(16)
C16 H16A 0.9900
C16 H16B 0.9900
C17 C18 1.5224(15)
C17 H17A 0.9900
C17 H17B 0.9900
C18 C19 1.5245(15)
C18 H18A 0.9900
C18 H18B 0.9900
C19 C20 1.5232(15)
C19 H19A 0.9900
C19 H19B 0.9900
C20 C21 1.5237(15)
C20 H20A 0.9900
C20 H20B 0.9900
C21 C22 1.5224(15)
C21 H21A 0.9900
C21 H21B 0.9900
C22 C23 1.5217(15)
C22 H22A 0.9900
C22 H22B 0.9900
C23 C24 1.5233(15)
C23 H23A 0.9900
C23 H23B 0.9900
C24 C25 1.5201(15)
C24 H24A 0.9900
C24 H24B 0.9900
C25 C26 1.5220(15)
C25 H25A 0.9900
C25 H25B 0.9900
C26 C27 1.5184(17)
C26 H26A 0.9900
C26 H26B 0.9900
C27 H27A 0.9800
C27 H27B 0.9800
C27 H27C 0.9800
N3 C29 1.1415(17)
N4 C30 1.1520(16)
N5 C31 1.1565(18)
C28 C31 1.3966(18)
C28 C29 1.4039(16)
C28 C30 1.4070(16)

loop_
_geom_torsion_atom_site_label_1
_geom_torsion_atom_site_label_2
_geom_torsion_atom_site_label_3
_geom_torsion_atom_site_label_4
_geom_torsion
C3 N1 C1 N2 0.12(12)
C4 N1 C1 N2 174.26(9)
C2 N2 C1 N1 0.14(12)
C16 N2 C1 N1 -178.15(9)
C1 N2 C2 C3 -0.35(12)
C16 N2 C2 C3 177.96(9)
N2 C2 C3 N1 0.41(12)
C1 N1 C3 C2 -0.34(12)
C4 N1 C3 C2 -174.50(10)
C1 N1 C4 C5 -95.04(12)
C3 N1 C4 C5 78.15(13)
N1 C4 C5 C6 60.69(13)
C4 C5 C6 C7 -177.30(9)
C5 C6 C7 C8 173.13(9)
C6 C7 C8 C9 -177.91(9)
C7 C8 C9 C10 178.23(9)
C8 C9 C10 C11 -179.81(9)
C9 C10 C11 C12 -179.87(9)
C10 C11 C12 C13 180.00(10)
C11 C12 C13 C14 -179.47(10)
C12 C13 C14 C15 -179.74(11)
C1 N2 C16 C17 111.38(12)
C2 N2 C16 C17 -66.63(13)
N2 C16 C17 C18 -65.65(13)
C16 C17 C18 C19 177.11(10)
C17 C18 C19 C20 170.83(10)
C18 C19 C20 C21 179.51(9)
C19 C20 C21 C22 174.67(9)
C20 C21 C22 C23 -179.42(9)
C21 C22 C23 C24 178.37(9)
C22 C23 C24 C25 -179.52(9)
C23 C24 C25 C26 179.46(9)
C24 C25 C26 C27 -178.45(9)

loop_
_cod_related_entry_id
_cod_related_entry_database
_cod_related_entry_code
1 ChemSpider 30661302
